data_2014183
loop_
_publ_author_name
'Schlientz, Leah M.'
'Hagen, Karl S.'

_publ_section_title
;(5,11,17,23-Tetra-<i>tert</i>-butyl-26,28-dihydroxycalix[4]arene-25,27-dioxy)diacetic
 acid <i>N</i>,<i>N</i>-dimethylformamide trisolvate
;
_journal_issue 7
_journal_name_full 'Acta Crystallographica Section C'
_journal_page_first o533
_journal_page_last o535
_journal_paper_doi 10.1107/S010827010401323X
_journal_volume 60
_journal_year 2004
_chemical_formula_iupac 'C48 H60 O8 , 3C3 H7 N O'
_chemical_formula_moiety 'C48 H60 O8 , 3C3 H7 N O'
_chemical_formula_sum 'C57 H81 N3 O11'
_chemical_formula_weight 984.25
_chemical_name_common t-butyl-Calix[4]arene-diacid
_chemical_name_systematic
;(5,11,17,23-Tetra-tert-butyl-26,28-dihydroxycalix[4]arene-25,27-dioxy)diacetic
acid
 N,N-dimethylformamide trisolvate
;
_space_group_IT_number 14
_symmetry_cell_setting monoclinic
_symmetry_space_group_name_Hall '-P 2ybc'
_symmetry_space_group_name_H-M 'P 1 21/c 1'
_atom_sites_solution_hydrogens geom
_atom_sites_solution_primary direct
_atom_sites_solution_secondary difmap
_cell_angle_alpha 90.00
_cell_angle_beta 96.991(2)
_cell_angle_gamma 90.00
_cell_formula_units_Z 4
_cell_length_a 11.3624(3)
_cell_length_b 35.2240(10)
_cell_length_c 13.7180(4)
_cell_measurement_reflns_used 7352
_cell_measurement_temperature 100(2)
_cell_measurement_theta_max 131.9
_cell_measurement_theta_min 5.0
_cell_volume 5449.5(3)
_computing_cell_refinement SMART
_computing_data_collection 'SMART (Bruker, 2000)'
_computing_data_reduction 'SAINT (Bruker, 2000)'
_computing_molecular_graphics 'SHELXTL (Bruker, 2000)'
_computing_publication_material SHELXTL
_computing_structure_refinement 'SHELXL97 (Sheldrick, 1997)'
_computing_structure_solution 'SHELXS97 (Sheldrick, 1997)'
_diffrn_ambient_temperature 100(2)
_diffrn_measured_fraction_theta_full 0.957
_diffrn_measured_fraction_theta_max 0.957
_diffrn_measurement_device_type 'Bruker SMART 1000 CCD area-detector'
_diffrn_measurement_method \w
_diffrn_radiation_monochromator graphite
_diffrn_radiation_source 'fine-focus sealed tube'
_diffrn_radiation_type CuK\a
_diffrn_radiation_wavelength 1.54178
_diffrn_reflns_av_R_equivalents 0.0558
_diffrn_reflns_av_sigmaI/netI 0.0511
_diffrn_reflns_limit_h_max 13
_diffrn_reflns_limit_h_min -12
_diffrn_reflns_limit_k_max 41
_diffrn_reflns_limit_k_min -41
_diffrn_reflns_limit_l_max 16
_diffrn_reflns_limit_l_min -15
_diffrn_reflns_number 25773
_diffrn_reflns_theta_full 66.19
_diffrn_reflns_theta_max 66.19
_diffrn_reflns_theta_min 2.51
_diffrn_standards_decay_% negligible
_exptl_absorpt_coefficient_mu 0.664
_exptl_absorpt_correction_T_max 0.9607
_exptl_absorpt_correction_T_min 0.8621
_exptl_absorpt_correction_type integration
_exptl_absorpt_process_details 'face-indexing of crystal Reference'
_exptl_crystal_colour colorless
_exptl_crystal_density_diffrn 1.200
_exptl_crystal_density_meas ?
_exptl_crystal_density_method 'not measured'
_exptl_crystal_description needle
_exptl_crystal_F_000 2128
_exptl_crystal_size_max 0.30
_exptl_crystal_size_mid 0.11
_exptl_crystal_size_min 0.07
_refine_diff_density_max 0.251
_refine_diff_density_min -0.277
_refine_ls_extinction_method none
_refine_ls_goodness_of_fit_ref 1.071
_refine_ls_hydrogen_treatment constr
_refine_ls_matrix_type full
_refine_ls_number_parameters 662
_refine_ls_number_reflns 9142
_refine_ls_number_restraints 0
_refine_ls_restrained_S_all 1.071
_refine_ls_R_factor_all 0.0606
_refine_ls_R_factor_gt 0.0435
_refine_ls_shift/su_max 0.012
_refine_ls_shift/su_mean 0.001
_refine_ls_structure_factor_coef Fsqd
_refine_ls_weighting_details 'calc w = 1/[\s^2^(Fo^2^)+(0.0712P)^2^] where P=(Fo^2^+2Fc^2^)/3'
_refine_ls_weighting_scheme calc
_refine_ls_wR_factor_gt 0.1195
_refine_ls_wR_factor_ref 0.1269
_reflns_number_gt 6845
_reflns_number_total 9142
_reflns_threshold_expression I>2\s(I)
_cod_data_source_file hj1009.cif
_cod_data_source_block I
_cod_depositor_comments
;
The following automatic conversions were performed:
'_symmetry_cell_setting' value 'Monoclinic' changed to 'monoclinic'
according to '/home/saulius/struct/CIF-dictionaries/cif_core.dic'
dictionary named 'cif_core.dic' version 2.4.1 from 2010-06-29.

Automatic conversion script
Id: cif_fix_enum 1527 2010-12-29 10:47:43Z saulius 

The following automatic conversions were performed:

'_symmetry_cell_setting' value 'Monoclinic' changed to 'monoclinic'
according to /home/saulius/struct/CIF-dictionaries/cif_core.dic
dictionary named 'cif_core.dic' version 2.4.1 from 2010-06-29.

Automatic conversion script
Id: cif_fix_values 1715 2011-07-08 13:25:40Z adriana 

The following automatic conversions were performed:

'_exptl_crystal_density_meas' value 'not measured' was changed to '?'
- the value is perceived as not measured.

Automatic conversion script
Id: cif_fix_values 3008 2015-01-20 13:52:24Z robertas 
;
_cod_original_cell_volume 5449.6(3)
_cod_original_sg_symbol_H-M 'P 21/c'
_cod_database_code 2014183
_cod_database_fobs_code 2014183

loop_
_symmetry_equiv_pos_as_xyz
'x, y, z'
'-x, y+1/2, -z+1/2'
'-x, -y, -z'
'x, -y-1/2, z-1/2'

loop_
_atom_site_label
_atom_site_fract_x
_atom_site_fract_y
_atom_site_fract_z
_atom_site_U_iso_or_equiv
_atom_site_adp_type
_atom_site_calc_flag
_atom_site_refinement_flags
_atom_site_occupancy
_atom_site_disorder_assembly
_atom_site_disorder_group
_atom_site_type_symbol
O1 0.31598(10) 0.12410(3) 0.94587(9) 0.0178(3) Uani d . 1 . . O
O2 0.34102(11) 0.06257(4) 0.82534(9) 0.0245(3) Uani d . 1 . . O
H2 0.3183 0.0805 0.8587 0.029 Uiso calc R 1 . . H
O3 0.59093(11) 0.03554(3) 0.89186(9) 0.0233(3) Uani d . 1 . . O
O4 0.56290(11) 0.10848(3) 0.96288(10) 0.0229(3) Uani d . 1 . . O
H4 0.5848 0.0871 0.9449 0.027 Uiso calc R 1 . . H
O5 0.10168(12) 0.09340(4) 0.98019(10) 0.0289(3) Uani d . 1 . . O
O6 0.10918(12) 0.12491(4) 1.12268(10) 0.0284(3) Uani d . 1 . . O
H6 0.0480 0.1123 1.1293 0.034 Uiso calc R 1 . . H
O7 0.70029(14) -0.05300(4) 0.86587(12) 0.0405(4) Uani d . 1 . . O
O8 0.50933(13) -0.04164(4) 0.88456(11) 0.0357(4) Uani d . 1 . . O
H8 0.4973 -0.0620 0.8530 0.043 Uiso calc R 1 . . H
C1 0.24570(15) 0.15702(5) 0.79782(13) 0.0172(4) Uani d . 1 . . C
C2 0.16915(15) 0.12320(5) 0.76170(13) 0.0189(4) Uani d . 1 . . C
H2A 0.0930 0.1325 0.7272 0.023 Uiso calc R 1 . . H
H2B 0.1515 0.1080 0.8188 0.023 Uiso calc R 1 . . H
C3 0.22973(15) 0.09805(5) 0.69245(13) 0.0189(4) Uani d . 1 . . C
C4 0.20678(16) 0.10365(5) 0.59103(13) 0.0214(4) Uani d . 1 . . C
H4A 0.1526 0.1230 0.5673 0.026 Uiso calc R 1 . . H
C5 0.25977(16) 0.08206(6) 0.52325(14) 0.0241(4) Uani d . 1 . . C
C6 0.33886(16) 0.05401(6) 0.56190(14) 0.0246(4) Uani d . 1 . . C
H6A 0.3748 0.0383 0.5176 0.030 Uiso calc R 1 . . H
C7 0.36754(16) 0.04798(5) 0.66177(14) 0.0210(4) Uani d . 1 . . C
C8 0.46173(16) 0.01909(5) 0.69972(15) 0.0241(4) Uani d . 1 . . C
H8A 0.4620 -0.0020 0.6521 0.029 Uiso calc R 1 . . H
H8B 0.4429 0.0084 0.7628 0.029 Uiso calc R 1 . . H
C9 0.58372(16) 0.03755(5) 0.71473(15) 0.0226(4) Uani d . 1 . . C
C10 0.63838(16) 0.04808(5) 0.63327(15) 0.0249(4) Uani d . 1 . . C
H10 0.6011 0.0414 0.5698 0.030 Uiso calc R 1 . . H
C11 0.74489(17) 0.06790(6) 0.64050(15) 0.0256(4) Uani d . 1 . . C
C12 0.79476(16) 0.07819(5) 0.73512(15) 0.0238(4) Uani d . 1 . . C
H12 0.8662 0.0925 0.7423 0.029 Uiso calc R 1 . . H
C13 0.74451(16) 0.06844(5) 0.81873(14) 0.0211(4) Uani d . 1 . . C
C14 0.79754(16) 0.08400(5) 0.91776(14) 0.0214(4) Uani d . 1 . . C
H14A 0.8850 0.0820 0.9233 0.026 Uiso calc R 1 . . H
H14B 0.7702 0.0684 0.9706 0.026 Uiso calc R 1 . . H
C15 0.76307(15) 0.12517(5) 0.93182(13) 0.0189(4) Uani d . 1 . . C
C16 0.84545(16) 0.15416(5) 0.92653(13) 0.0198(4) Uani d . 1 . . C
H16 0.9225 0.1477 0.9118 0.024 Uiso calc R 1 . . H
C17 0.81946(15) 0.19216(5) 0.94192(13) 0.0182(4) Uani d . 1 . . C
C18 0.70517(15) 0.20050(5) 0.96389(13) 0.0178(4) Uani d . 1 . . C
H18 0.6849 0.2262 0.9747 0.021 Uiso calc R 1 . . H
C19 0.62031(15) 0.17253(5) 0.97038(13) 0.0169(4) Uani d . 1 . . C
C20 0.49912(15) 0.18234(5) 0.99909(13) 0.0169(4) Uani d . 1 . . C
H20A 0.5040 0.2071 1.0336 0.020 Uiso calc R 1 . . H
H20B 0.4764 0.1629 1.0455 0.020 Uiso calc R 1 . . H
C21 0.40318(15) 0.18457(5) 0.91173(13) 0.0159(4) Uani d . 1 . . C
C22 0.39801(15) 0.21723(5) 0.85309(13) 0.0182(4) Uani d . 1 . . C
H22 0.4518 0.2374 0.8711 0.022 Uiso calc R 1 . . H
C23 0.31639(15) 0.22103(5) 0.76922(13) 0.0185(4) Uani d . 1 . . C
C24 0.24388(15) 0.18981(5) 0.74201(13) 0.0187(4) Uani d . 1 . . C
H24 0.1912 0.1911 0.6828 0.022 Uiso calc R 1 . . H
C25 0.32193(15) 0.15580(5) 0.88565(13) 0.0165(4) Uani d . 1 . . C
C26 0.64955(15) 0.13468(5) 0.95281(13) 0.0179(4) Uani d . 1 . . C
C27 0.64114(16) 0.04650(5) 0.80746(14) 0.0210(4) Uani d . 1 . . C
C28 0.31214(15) 0.07023(5) 0.72758(14) 0.0203(4) Uani d . 1 . . C
C29 0.30050(16) 0.25810(5) 0.71075(14) 0.0226(4) Uani d . 1 . . C
C30 0.29568(17) 0.24998(6) 0.59996(14) 0.0274(5) Uani d . 1 . . C
H30A 0.2846 0.2739 0.5633 0.041 Uiso calc R 1 . . H
H30B 0.2293 0.2329 0.5793 0.041 Uiso calc R 1 . . H
H30C 0.3701 0.2380 0.5868 0.041 Uiso calc R 1 . . H
C31 0.40149(19) 0.28580(6) 0.74001(16) 0.0325(5) Uani d . 1 . . C
H31A 0.4052 0.2916 0.8102 0.049 Uiso calc R 1 . . H
H31B 0.3877 0.3093 0.7019 0.049 Uiso calc R 1 . . H
H31C 0.4766 0.2744 0.7267 0.049 Uiso calc R 1 . . H
C32 0.18311(19) 0.27648(6) 0.73175(16) 0.0350(5) Uani d . 1 . . C
H32A 0.1862 0.2815 0.8023 0.053 Uiso calc R 1 . . H
H32B 0.1172 0.2592 0.7110 0.053 Uiso calc R 1 . . H
H32C 0.1713 0.3004 0.6953 0.053 Uiso calc R 1 . . H
C33 0.91014(16) 0.22424(5) 0.93626(14) 0.0224(4) Uani d . 1 . . C
C34 0.8755(2) 0.24774(7) 0.84402(19) 0.0500(7) Uani d . 1 . . C
H34A 0.9332 0.2682 0.8406 0.075 Uiso calc R 1 . . H
H34B 0.7965 0.2587 0.8462 0.075 Uiso calc R 1 . . H
H34C 0.8744 0.2315 0.7860 0.075 Uiso calc R 1 . . H
C35 0.9123(2) 0.25015(7) 1.0259(2) 0.0532(7) Uani d . 1 . . C
H35A 0.9314 0.2351 1.0859 0.080 Uiso calc R 1 . . H
H35B 0.8344 0.2620 1.0263 0.080 Uiso calc R 1 . . H
H35C 0.9725 0.2699 1.0229 0.080 Uiso calc R 1 . . H
C36 1.03490(17) 0.20917(6) 0.93302(17) 0.0336(5) Uani d . 1 . . C
H36A 1.0365 0.1934 0.8744 0.050 Uiso calc R 1 . . H
H36B 1.0588 0.1939 0.9918 0.050 Uiso calc R 1 . . H
H36C 1.0899 0.2305 0.9308 0.050 Uiso calc R 1 . . H
C37 0.80728(18) 0.07844(6) 0.55114(15) 0.0307(5) Uani d . 1 . . C
C38 0.84109(19) 0.12065(6) 0.55457(16) 0.0343(5) Uani d . 1 . . C
H38A 0.8806 0.1270 0.4970 0.051 Uiso calc R 1 . . H
H38B 0.8949 0.1258 0.6145 0.051 Uiso calc R 1 . . H
H38C 0.7694 0.1361 0.5544 0.051 Uiso calc R 1 . . H
C39 0.7291(2) 0.07112(8) 0.45466(16) 0.0495(7) Uani d . 1 . . C
H39A 0.6531 0.0842 0.4553 0.074 Uiso calc R 1 . . H
H39B 0.7151 0.0438 0.4466 0.074 Uiso calc R 1 . . H
H39C 0.7687 0.0806 0.4000 0.074 Uiso calc R 1 . . H
C40 0.9205(2) 0.05453(7) 0.55418(19) 0.0445(6) Uani d . 1 . . C
H40A 0.8995 0.0276 0.5498 0.067 Uiso calc R 1 . . H
H40B 0.9714 0.0593 0.6159 0.067 Uiso calc R 1 . . H
H40C 0.9630 0.0615 0.4988 0.067 Uiso calc R 1 . . H
C41 0.23573(18) 0.08807(6) 0.41193(14) 0.0297(5) Uani d . 1 . . C
C42 0.18277(19) 0.05193(6) 0.36245(15) 0.0357(5) Uani d . 1 . . C
H42A 0.1064 0.0465 0.3859 0.054 Uiso calc R 1 . . H
H42B 0.2371 0.0306 0.3787 0.054 Uiso calc R 1 . . H
H42C 0.1709 0.0556 0.2911 0.054 Uiso calc R 1 . . H
C43 0.1498(2) 0.12097(7) 0.38517(16) 0.0458(6) Uani d . 1 . . C
H43A 0.1376 0.1241 0.3137 0.069 Uiso calc R 1 . . H
H43B 0.1832 0.1444 0.4156 0.069 Uiso calc R 1 . . H
H43C 0.0738 0.1155 0.4091 0.069 Uiso calc R 1 . . H
C44 0.3528(2) 0.09693(8) 0.37082(16) 0.0441(6) Uani d . 1 . . C
H44A 0.3375 0.1002 0.2994 0.066 Uiso calc R 1 . . H
H44B 0.4086 0.0759 0.3861 0.066 Uiso calc R 1 . . H
H44C 0.3870 0.1203 0.4007 0.066 Uiso calc R 1 . . H
C45 0.65036(18) 0.00402(5) 0.94496(15) 0.0288(5) Uani d . 1 . . C
H45A 0.6251 0.0028 1.0115 0.035 Uiso calc R 1 . . H
H45B 0.7370 0.0085 0.9525 0.035 Uiso calc R 1 . . H
C46 0.62358(18) -0.03334(6) 0.89346(15) 0.0282(5) Uani d . 1 . . C
C47 0.27178(16) 0.13161(5) 1.03710(13) 0.0201(4) Uani d . 1 . . C
H47A 0.2667 0.1594 1.0464 0.024 Uiso calc R 1 . . H
H47B 0.3281 0.1213 1.0915 0.024 Uiso calc R 1 . . H
C48 0.15161(16) 0.11430(5) 1.04161(14) 0.0211(4) Uani d . 1 . . C
O9 -0.06440(13) 0.08202(4) 1.15967(11) 0.0348(4) Uani d . 1 . . O
O10 0.57827(13) 0.21186(4) 0.49546(10) 0.0376(4) Uani d . 1 . . O
O11 0.44046(14) -0.10180(4) 0.78636(11) 0.0404(4) Uani d . 1 . . O
N1 -0.08627(15) 0.01792(5) 1.17031(13) 0.0294(4) Uani d . 1 . . N
N2 0.56878(13) 0.17466(4) 0.63073(12) 0.0240(4) Uani d . 1 . . N
N3 0.29204(15) -0.14556(5) 0.76332(12) 0.0294(4) Uani d . 1 . . N
C49 -0.03327(18) 0.04883(6) 1.14392(16) 0.0309(5) Uani d . 1 . . C
H49 0.0342 0.0456 1.1101 0.037 Uiso calc . 1 . . H
C50 -0.1865(2) 0.02034(7) 1.2258(2) 0.0554(7) Uani d . 1 . . C
H50A -0.2000 0.0469 1.2424 0.083 Uiso calc R 1 . . H
H50B -0.1702 0.0055 1.2863 0.083 Uiso calc R 1 . . H
H50C -0.2573 0.0103 1.1863 0.083 Uiso calc R 1 . . H
C51 -0.0476(3) -0.01966(7) 1.1479(2) 0.0660(9) Uani d . 1 . . C
H51A 0.0179 -0.0179 1.1077 0.099 Uiso calc R 1 . . H
H51B -0.1136 -0.0336 1.1116 0.099 Uiso calc R 1 . . H
H51C -0.0206 -0.0331 1.2091 0.099 Uiso calc R 1 . . H
C52 0.53787(18) 0.18500(6) 0.53816(16) 0.0296(5) Uani d . 1 . . C
H52 0.4786 0.1702 0.5011 0.036 Uiso calc . 1 . . H
C53 0.51504(18) 0.14287(6) 0.67597(16) 0.0313(5) Uani d . 1 . . C
H53A 0.4573 0.1305 0.6273 0.047 Uiso calc R 1 . . H
H53B 0.4749 0.1520 0.7307 0.047 Uiso calc R 1 . . H
H53C 0.5767 0.1246 0.7005 0.047 Uiso calc R 1 . . H
C54 0.65705(19) 0.19631(7) 0.69364(16) 0.0397(6) Uani d . 1 . . C
H54A 0.6878 0.2168 0.6555 0.060 Uiso calc R 1 . . H
H54B 0.7223 0.1795 0.7193 0.060 Uiso calc R 1 . . H
H54C 0.6205 0.2072 0.7484 0.060 Uiso calc R 1 . . H
C55 0.34690(19) -0.11609(6) 0.80825(15) 0.0308(5) Uani d . 1 . . C
H55 0.3123 -0.1050 0.8611 0.037 Uiso calc . 1 . . H
C56 0.3373(2) -0.16370(7) 0.68058(16) 0.0390(6) Uani d . 1 . . C
H56A 0.4070 -0.1498 0.6642 0.058 Uiso calc R 1 . . H
H56B 0.2758 -0.1636 0.6239 0.058 Uiso calc R 1 . . H
H56C 0.3595 -0.1900 0.6978 0.058 Uiso calc R 1 . . H
C57 0.18544(19) -0.16116(7) 0.79615(16) 0.0365(5) Uani d . 1 . . C
H57A 0.1653 -0.1467 0.8528 0.055 Uiso calc R 1 . . H
H57B 0.1991 -0.1878 0.8150 0.055 Uiso calc R 1 . . H
H57C 0.1199 -0.1596 0.7428 0.055 Uiso calc R 1 . . H

loop_
_atom_site_aniso_label
_atom_site_aniso_U_11
_atom_site_aniso_U_22
_atom_site_aniso_U_33
_atom_site_aniso_U_12
_atom_site_aniso_U_13
_atom_site_aniso_U_23
O1 0.0180(7) 0.0161(6) 0.0200(7) -0.0006(5) 0.0053(5) 0.0024(5)
O2 0.0273(7) 0.0230(7) 0.0228(7) 0.0045(6) 0.0014(6) -0.0013(6)
O3 0.0223(7) 0.0185(7) 0.0298(8) 0.0011(6) 0.0059(5) 0.0007(6)
O4 0.0183(7) 0.0152(6) 0.0356(8) -0.0017(5) 0.0055(5) -0.0029(6)
O5 0.0250(8) 0.0349(8) 0.0275(8) -0.0104(6) 0.0057(6) -0.0041(7)
O6 0.0268(8) 0.0313(8) 0.0296(8) -0.0086(6) 0.0134(6) -0.0038(7)
O7 0.0413(9) 0.0309(8) 0.0507(10) 0.0079(7) 0.0118(8) -0.0050(7)
O8 0.0347(9) 0.0268(8) 0.0456(10) -0.0047(7) 0.0047(7) -0.0066(7)
C1 0.0114(9) 0.0202(10) 0.0210(10) 0.0015(7) 0.0065(7) -0.0014(8)
C2 0.0133(9) 0.0221(10) 0.0211(10) -0.0012(8) 0.0019(7) 0.0012(8)
C3 0.0136(9) 0.0203(9) 0.0230(10) -0.0063(8) 0.0030(7) -0.0017(8)
C4 0.0171(10) 0.0235(10) 0.0234(10) -0.0043(8) 0.0013(7) -0.0009(9)
C5 0.0201(10) 0.0299(11) 0.0227(11) -0.0094(8) 0.0038(8) -0.0048(9)
C6 0.0184(10) 0.0265(11) 0.0301(11) -0.0056(8) 0.0074(8) -0.0092(9)
C7 0.0145(9) 0.0205(10) 0.0281(11) -0.0055(8) 0.0028(7) -0.0024(9)
C8 0.0184(10) 0.0205(10) 0.0337(11) -0.0032(8) 0.0050(8) -0.0062(9)
C9 0.0171(10) 0.0159(9) 0.0353(12) -0.0002(8) 0.0058(8) -0.0056(9)
C10 0.0201(10) 0.0240(10) 0.0301(11) -0.0006(8) 0.0009(8) -0.0074(9)
C11 0.0187(10) 0.0252(10) 0.0336(12) 0.0007(8) 0.0069(8) -0.0054(9)
C12 0.0149(9) 0.0206(10) 0.0357(12) -0.0007(8) 0.0029(8) -0.0058(9)
C13 0.0167(10) 0.0156(9) 0.0310(11) 0.0035(7) 0.0031(8) -0.0016(8)
C14 0.0144(9) 0.0184(9) 0.0309(11) 0.0006(8) 0.0013(8) -0.0019(8)
C15 0.0169(9) 0.0193(9) 0.0200(10) 0.0027(8) 0.0003(7) -0.0012(8)
C16 0.0134(9) 0.0219(10) 0.0243(10) 0.0009(8) 0.0031(7) -0.0006(8)
C17 0.0150(9) 0.0196(9) 0.0197(10) -0.0011(8) 0.0010(7) 0.0005(8)
C18 0.0165(9) 0.0156(9) 0.0208(10) 0.0016(7) 0.0008(7) -0.0007(8)
C19 0.0139(9) 0.0187(9) 0.0178(10) 0.0006(7) 0.0006(7) 0.0003(8)
C20 0.0147(9) 0.0168(9) 0.0194(10) 0.0001(7) 0.0033(7) -0.0007(8)
C21 0.0120(9) 0.0177(9) 0.0189(10) 0.0024(7) 0.0059(7) -0.0017(8)
C22 0.0151(9) 0.0181(9) 0.0222(10) -0.0020(8) 0.0061(7) -0.0012(8)
C23 0.0170(9) 0.0192(9) 0.0203(10) 0.0023(8) 0.0063(7) 0.0013(8)
C24 0.0151(9) 0.0226(10) 0.0183(10) 0.0012(8) 0.0018(7) 0.0011(8)
C25 0.0138(9) 0.0158(9) 0.0210(10) 0.0017(7) 0.0064(7) 0.0014(8)
C26 0.0138(9) 0.0193(9) 0.0202(10) -0.0021(7) 0.0005(7) 0.0004(8)
C27 0.0173(10) 0.0150(9) 0.0309(11) 0.0036(7) 0.0041(8) -0.0024(8)
C28 0.0156(9) 0.0191(10) 0.0261(11) -0.0056(8) 0.0027(7) -0.0010(8)
C29 0.0234(10) 0.0195(10) 0.0251(11) 0.0006(8) 0.0037(8) 0.0053(8)
C30 0.0278(11) 0.0277(11) 0.0265(11) -0.0014(9) 0.0021(8) 0.0070(9)
C31 0.0410(13) 0.0245(11) 0.0307(12) -0.0072(10) -0.0010(9) 0.0079(10)
C32 0.0382(13) 0.0273(11) 0.0420(13) 0.0114(10) 0.0149(10) 0.0110(10)
C33 0.0158(9) 0.0193(10) 0.0325(11) -0.0028(8) 0.0044(8) -0.0016(9)
C34 0.0294(13) 0.0432(14) 0.0735(18) -0.0150(11) -0.0091(12) 0.0303(13)
C35 0.0367(14) 0.0505(16) 0.0766(19) -0.0250(12) 0.0247(13) -0.0334(14)
C36 0.0184(11) 0.0277(11) 0.0556(15) -0.0039(9) 0.0085(9) 0.0016(11)
C37 0.0232(11) 0.0369(12) 0.0334(12) -0.0056(9) 0.0088(9) -0.0054(10)
C38 0.0291(12) 0.0412(13) 0.0333(12) -0.0011(10) 0.0065(9) 0.0033(11)
C39 0.0484(15) 0.0701(18) 0.0319(13) -0.0218(13) 0.0135(11) -0.0090(13)
C40 0.0367(14) 0.0433(14) 0.0591(16) 0.0010(11) 0.0284(12) -0.0028(12)
C41 0.0281(11) 0.0396(12) 0.0219(11) -0.0045(10) 0.0053(8) -0.0031(10)
C42 0.0295(12) 0.0510(14) 0.0264(12) -0.0066(10) 0.0025(9) -0.0074(11)
C43 0.0652(17) 0.0515(15) 0.0203(12) 0.0062(13) 0.0031(11) 0.0033(11)
C44 0.0436(14) 0.0641(17) 0.0261(12) -0.0205(12) 0.0108(10) -0.0051(12)
C45 0.0281(11) 0.0244(11) 0.0333(12) 0.0013(9) 0.0016(9) 0.0013(9)
C46 0.0311(12) 0.0248(11) 0.0289(11) 0.0023(9) 0.0043(9) 0.0039(9)
C47 0.0205(10) 0.0199(10) 0.0205(10) -0.0016(8) 0.0048(7) 0.0006(8)
C48 0.0215(10) 0.0196(10) 0.0221(10) 0.0004(8) 0.0031(8) 0.0024(9)
O9 0.0362(9) 0.0268(8) 0.0437(9) -0.0061(7) 0.0142(7) -0.0023(7)
O10 0.0486(10) 0.0306(8) 0.0343(9) -0.0028(7) 0.0078(7) 0.0065(7)
O11 0.0421(10) 0.0398(9) 0.0402(9) -0.0127(8) 0.0087(7) -0.0061(8)
N1 0.0281(9) 0.0241(9) 0.0374(10) -0.0019(8) 0.0094(7) -0.0004(8)
N2 0.0203(8) 0.0245(9) 0.0275(9) -0.0044(7) 0.0037(7) 0.0007(7)
N3 0.0320(10) 0.0280(9) 0.0280(10) -0.0033(8) 0.0031(7) -0.0016(8)
C49 0.0254(11) 0.0328(12) 0.0353(13) -0.0006(9) 0.0076(9) 0.0007(10)
C50 0.0590(18) 0.0344(14) 0.081(2) -0.0094(12) 0.0417(15) -0.0019(13)
C51 0.078(2) 0.0292(14) 0.099(2) 0.0151(14) 0.0421(18) 0.0074(15)
C52 0.0277(11) 0.0287(11) 0.0320(12) 0.0014(9) 0.0017(9) -0.0029(10)
C53 0.0298(12) 0.0287(11) 0.0373(13) -0.0014(9) 0.0111(9) 0.0039(10)
C54 0.0359(13) 0.0468(14) 0.0357(13) -0.0159(11) 0.0019(10) -0.0045(11)
C55 0.0358(13) 0.0297(12) 0.0264(11) -0.0023(10) 0.0022(9) 0.0012(10)
C56 0.0411(14) 0.0369(13) 0.0393(14) 0.0002(11) 0.0063(10) -0.0098(11)
C57 0.0340(13) 0.0390(13) 0.0367(13) -0.0042(10) 0.0042(10) -0.0042(11)

loop_
_atom_type_symbol
_atom_type_description
_atom_type_scat_dispersion_real
_atom_type_scat_dispersion_imag
_atom_type_scat_source
C C 0.0181 0.0091 'International Tables Vol C Tables 4.2.6.8 and 6.1.1.4'
H H 0.0000 0.0000 'International Tables Vol C Tables 4.2.6.8 and 6.1.1.4'
O O 0.0492 0.0322 'International Tables Vol C Tables 4.2.6.8 and 6.1.1.4'
N N 0.0311 0.0180 'International Tables Vol C Tables 4.2.6.8 and 6.1.1.4'

loop_
_geom_angle_atom_site_label_1
_geom_angle_atom_site_label_2
_geom_angle_atom_site_label_3
_geom_angle
C25 O1 C47 114.70(13)
C28 O2 H2 109.5
C27 O3 C45 114.42(14)
C26 O4 H4 109.5
C48 O6 H6 109.5
C46 O8 H8 109.5
C24 C1 C25 117.95(16)
C24 C1 C2 120.24(16)
C25 C1 C2 121.79(16)
C1 C2 C3 112.00(14)
C1 C2 H2A 109.2
C3 C2 H2A 109.2
C1 C2 H2B 109.2
C3 C2 H2B 109.2
H2A C2 H2B 107.9
C4 C3 C28 118.52(17)
C4 C3 C2 119.65(16)
C28 C3 C2 121.77(16)
C5 C4 C3 122.92(18)
C5 C4 H4A 118.5
C3 C4 H4A 118.5
C4 C5 C6 116.32(18)
C4 C5 C41 123.39(18)
C6 C5 C41 120.29(17)
C7 C6 C5 123.17(18)
C7 C6 H6A 118.4
C5 C6 H6A 118.4
C6 C7 C28 118.77(17)
C6 C7 C8 120.78(17)
C28 C7 C8 120.39(17)
C7 C8 C9 110.57(15)
C7 C8 H8A 109.5
C9 C8 H8A 109.5
C7 C8 H8B 109.5
C9 C8 H8B 109.5
H8A C8 H8B 108.1
C10 C9 C27 117.85(17)
C10 C9 C8 119.52(17)
C27 C9 C8 122.52(17)
C11 C10 C9 123.07(19)
C11 C10 H10 118.5
C9 C10 H10 118.5
C10 C11 C12 116.55(18)
C10 C11 C37 123.18(18)
C12 C11 C37 120.27(17)
C13 C12 C11 122.86(18)
C13 C12 H12 118.6
C11 C12 H12 118.6
C12 C13 C27 118.08(18)
C12 C13 C14 119.48(17)
C27 C13 C14 122.30(17)
C13 C14 C15 112.17(15)
C13 C14 H14A 109.2
C15 C14 H14A 109.2
C13 C14 H14B 109.2
C15 C14 H14B 109.2
H14A C14 H14B 107.9
C16 C15 C26 118.59(17)
C16 C15 C14 120.49(16)
C26 C15 C14 120.90(16)
C17 C16 C15 122.71(17)
C17 C16 H16 118.6
C15 C16 H16 118.6
C16 C17 C18 117.00(16)
C16 C17 C33 122.90(16)
C18 C17 C33 120.10(16)
C19 C18 C17 122.30(17)
C19 C18 H18 118.9
C17 C18 H18 118.9
C18 C19 C26 118.86(16)
C18 C19 C20 120.93(16)
C26 C19 C20 120.18(16)
C19 C20 C21 113.16(14)
C19 C20 H20A 108.9
C21 C20 H20A 108.9
C19 C20 H20B 108.9
C21 C20 H20B 108.9
H20A C20 H20B 107.8
C25 C21 C22 118.12(16)
C25 C21 C20 123.78(16)
C22 C21 C20 118.08(15)
C23 C22 C21 122.01(16)
C23 C22 H22 119.0
C21 C22 H22 119.0
C22 C23 C24 117.15(16)
C22 C23 C29 122.58(16)
C24 C23 C29 120.20(16)
C1 C24 C23 122.70(17)
C1 C24 H24 118.6
C23 C24 H24 118.6
C21 C25 O1 120.67(15)
C21 C25 C1 121.56(16)
O1 C25 C1 117.75(15)
O4 C26 C15 123.58(16)
O4 C26 C19 115.81(15)
C15 C26 C19 120.51(16)
C9 C27 C13 121.30(18)
C9 C27 O3 119.87(16)
C13 C27 O3 118.69(17)
O2 C28 C3 123.10(16)
O2 C28 C7 116.64(16)
C3 C28 C7 120.25(17)
C31 C29 C23 111.79(15)
C31 C29 C30 108.31(16)
C23 C29 C30 110.24(15)
C31 C29 C32 108.87(17)
C23 C29 C32 108.05(15)
C30 C29 C32 109.56(16)
C29 C30 H30A 109.5
C29 C30 H30B 109.5
H30A C30 H30B 109.5
C29 C30 H30C 109.5
H30A C30 H30C 109.5
H30B C30 H30C 109.5
C29 C31 H31A 109.5
C29 C31 H31B 109.5
H31A C31 H31B 109.5
C29 C31 H31C 109.5
H31A C31 H31C 109.5
H31B C31 H31C 109.5
C29 C32 H32A 109.5
C29 C32 H32B 109.5
H32A C32 H32B 109.5
C29 C32 H32C 109.5
H32A C32 H32C 109.5
H32B C32 H32C 109.5
C36 C33 C34 108.26(17)
C36 C33 C35 107.95(17)
C34 C33 C35 108.72(19)
C36 C33 C17 112.21(15)
C34 C33 C17 109.53(16)
C35 C33 C17 110.09(16)
C33 C34 H34A 109.5
C33 C34 H34B 109.5
H34A C34 H34B 109.5
C33 C34 H34C 109.5
H34A C34 H34C 109.5
H34B C34 H34C 109.5
C33 C35 H35A 109.5
C33 C35 H35B 109.5
H35A C35 H35B 109.5
C33 C35 H35C 109.5
H35A C35 H35C 109.5
H35B C35 H35C 109.5
C33 C36 H36A 109.5
C33 C36 H36B 109.5
H36A C36 H36B 109.5
C33 C36 H36C 109.5
H36A C36 H36C 109.5
H36B C36 H36C 109.5
C39 C37 C38 107.94(19)
C39 C37 C40 109.23(19)
C38 C37 C40 108.96(17)
C39 C37 C11 112.07(17)
C38 C37 C11 110.38(17)
C40 C37 C11 108.23(18)
C37 C38 H38A 109.5
C37 C38 H38B 109.5
H38A C38 H38B 109.5
C37 C38 H38C 109.5
H38A C38 H38C 109.5
H38B C38 H38C 109.5
C37 C39 H39A 109.5
C37 C39 H39B 109.5
H39A C39 H39B 109.5
C37 C39 H39C 109.5
H39A C39 H39C 109.5
H39B C39 H39C 109.5
C37 C40 H40A 109.5
C37 C40 H40B 109.5
H40A C40 H40B 109.5
C37 C40 H40C 109.5
H40A C40 H40C 109.5
H40B C40 H40C 109.5
C42 C41 C43 108.57(18)
C42 C41 C5 109.86(17)
C43 C41 C5 111.99(17)
C42 C41 C44 108.48(17)
C43 C41 C44 108.23(19)
C5 C41 C44 109.63(17)
C41 C42 H42A 109.5
C41 C42 H42B 109.5
H42A C42 H42B 109.5
C41 C42 H42C 109.5
H42A C42 H42C 109.5
H42B C42 H42C 109.5
C41 C43 H43A 109.5
C41 C43 H43B 109.5
H43A C43 H43B 109.5
C41 C43 H43C 109.5
H43A C43 H43C 109.5
H43B C43 H43C 109.5
C41 C44 H44A 109.5
C41 C44 H44B 109.5
H44A C44 H44B 109.5
C41 C44 H44C 109.5
H44A C44 H44C 109.5
H44B C44 H44C 109.5
O3 C45 C46 112.23(16)
O3 C45 H45A 109.2
C46 C45 H45A 109.2
O3 C45 H45B 109.2
C46 C45 H45B 109.2
H45A C45 H45B 107.9
O7 C46 O8 125.6(2)
O7 C46 C45 122.31(19)
O8 C46 C45 112.11(17)
O1 C47 C48 112.26(15)
O1 C47 H47A 109.2
C48 C47 H47A 109.2
O1 C47 H47B 109.2
C48 C47 H47B 109.2
H47A C47 H47B 107.9
O5 C48 O6 124.92(18)
O5 C48 C47 124.79(17)
O6 C48 C47 110.28(16)
C49 N1 C51 122.67(19)
C49 N1 C50 120.78(18)
C51 N1 C50 116.54(19)
C52 N2 C53 123.05(17)
C52 N2 C54 120.43(17)
C53 N2 C54 116.48(17)
C55 N3 C57 121.07(18)
C55 N3 C56 121.23(18)
C57 N3 C56 117.69(17)
O9 C49 N1 125.35(19)
O9 C49 H49 117.3
N1 C49 H49 117.3
N1 C50 H50A 109.5
N1 C50 H50B 109.5
H50A C50 H50B 109.5
N1 C50 H50C 109.5
H50A C50 H50C 109.5
H50B C50 H50C 109.5
N1 C51 H51A 109.5
N1 C51 H51B 109.5
H51A C51 H51B 109.5
N1 C51 H51C 109.5
H51A C51 H51C 109.5
H51B C51 H51C 109.5
O10 C52 N2 126.59(19)
O10 C52 H52 116.7
N2 C52 H52 116.7
N2 C53 H53A 109.5
N2 C53 H53B 109.5
H53A C53 H53B 109.5
N2 C53 H53C 109.5
H53A C53 H53C 109.5
H53B C53 H53C 109.5
N2 C54 H54A 109.5
N2 C54 H54B 109.5
H54A C54 H54B 109.5
N2 C54 H54C 109.5
H54A C54 H54C 109.5
H54B C54 H54C 109.5
O11 C55 N3 124.9(2)
O11 C55 H55 117.6
N3 C55 H55 117.6
N3 C56 H56A 109.5
N3 C56 H56B 109.5
H56A C56 H56B 109.5
N3 C56 H56C 109.5
H56A C56 H56C 109.5
H56B C56 H56C 109.5
N3 C57 H57A 109.5
N3 C57 H57B 109.5
H57A C57 H57B 109.5
N3 C57 H57C 109.5
H57A C57 H57C 109.5
H57B C57 H57C 109.5

loop_
_geom_bond_atom_site_label_1
_geom_bond_atom_site_label_2
_geom_bond_site_symmetry_2
_geom_bond_distance
_geom_bond_publ_flag
O1 C25 . 1.396(2) ?
O1 C47 . 1.429(2) ?
O2 C28 . 1.368(2) ?
O2 H2 . 0.8400 ?
O3 C27 . 1.406(2) ?
O3 C45 . 1.449(2) ?
O4 C26 . 1.369(2) ?
O4 H4 . 0.8400 ?
O5 C48 . 1.207(2) ?
O6 C48 . 1.319(2) ?
O6 H6 . 0.8400 ?
O7 C46 . 1.210(2) ?
O8 C46 . 1.322(2) ?
O8 H8 . 0.8400 ?
C1 C24 . 1.384(2) ?
C1 C25 . 1.396(2) ?
C1 C2 . 1.522(2) ?
C2 C3 . 1.523(2) ?
C2 H2A . 0.9900 ?
C2 H2B . 0.9900 ?
C3 C4 . 1.398(3) ?
C3 C28 . 1.400(3) ?
C4 C5 . 1.393(3) ?
C4 H4A . 0.9500 ?
C5 C6 . 1.396(3) ?
C5 C41 . 1.533(3) ?
C6 C7 . 1.386(3) ?
C6 H6A . 0.9500 ?
C7 C28 . 1.401(3) ?
C7 C8 . 1.522(3) ?
C8 C9 . 1.522(2) ?
C8 H8A . 0.9900 ?
C8 H8B . 0.9900 ?
C9 C10 . 1.393(3) ?
C9 C27 . 1.393(3) ?
C10 C11 . 1.390(3) ?
C10 H10 . 0.9500 ?
C11 C12 . 1.399(3) ?
C11 C37 . 1.535(3) ?
C12 C13 . 1.385(3) ?
C12 H12 . 0.9500 ?
C13 C27 . 1.399(3) ?
C13 C14 . 1.520(3) ?
C14 C15 . 1.520(2) ?
C14 H14A . 0.9900 ?
C14 H14B . 0.9900 ?
C15 C16 . 1.393(3) ?
C15 C26 . 1.396(2) ?
C16 C17 . 1.392(2) ?
C16 H16 . 0.9500 ?
C17 C18 . 1.400(2) ?
C17 C33 . 1.538(2) ?
C18 C19 . 1.389(2) ?
C18 H18 . 0.9500 ?
C19 C26 . 1.402(2) ?
C19 C20 . 1.517(2) ?
C20 C21 . 1.521(2) ?
C20 H20A . 0.9900 ?
C20 H20B . 0.9900 ?
C21 C25 . 1.388(2) ?
C21 C22 . 1.401(2) ?
C22 C23 . 1.394(2) ?
C22 H22 . 0.9500 ?
C23 C24 . 1.397(2) ?
C23 C29 . 1.531(2) ?
C24 H24 . 0.9500 ?
C29 C31 . 1.522(3) ?
C29 C30 . 1.541(3) ?
C29 C32 . 1.541(3) ?
C30 H30A . 0.9800 ?
C30 H30B . 0.9800 ?
C30 H30C . 0.9800 ?
C31 H31A . 0.9800 ?
C31 H31B . 0.9800 ?
C31 H31C . 0.9800 ?
C32 H32A . 0.9800 ?
C32 H32B . 0.9800 ?
C32 H32C . 0.9800 ?
C33 C36 . 1.519(3) ?
C33 C34 . 1.523(3) ?
C33 C35 . 1.529(3) ?
C34 H34A . 0.9800 ?
C34 H34B . 0.9800 ?
C34 H34C . 0.9800 ?
C35 H35A . 0.9800 ?
C35 H35B . 0.9800 ?
C35 H35C . 0.9800 ?
C36 H36A . 0.9800 ?
C36 H36B . 0.9800 ?
C36 H36C . 0.9800 ?
C37 C39 . 1.524(3) ?
C37 C38 . 1.535(3) ?
C37 C40 . 1.534(3) ?
C38 H38A . 0.9800 ?
C38 H38B . 0.9800 ?
C38 H38C . 0.9800 ?
C39 H39A . 0.9800 ?
C39 H39B . 0.9800 ?
C39 H39C . 0.9800 ?
C40 H40A . 0.9800 ?
C40 H40B . 0.9800 ?
C40 H40C . 0.9800 ?
C41 C42 . 1.531(3) ?
C41 C43 . 1.531(3) ?
C41 C44 . 1.539(3) ?
C42 H42A . 0.9800 ?
C42 H42B . 0.9800 ?
C42 H42C . 0.9800 ?
C43 H43A . 0.9800 ?
C43 H43B . 0.9800 ?
C43 H43C . 0.9800 ?
C44 H44A . 0.9800 ?
C44 H44B . 0.9800 ?
C44 H44C . 0.9800 ?
C45 C46 . 1.507(3) ?
C45 H45A . 0.9900 ?
C45 H45B . 0.9900 ?
C47 C48 . 1.504(3) ?
C47 H47A . 0.9900 ?
C47 H47B . 0.9900 ?
O9 C49 . 1.248(2) ?
O10 C52 . 1.230(2) ?
O11 C55 . 1.246(2) ?
N1 C49 . 1.316(3) ?
N1 C51 . 1.440(3) ?
N1 C50 . 1.447(3) ?
N2 C52 . 1.327(3) ?
N2 C53 . 1.451(2) ?
N2 C54 . 1.457(3) ?
N3 C55 . 1.324(3) ?
N3 C57 . 1.451(3) ?
N3 C56 . 1.450(3) ?
C49 H49 . 0.9500 ?
C50 H50A . 0.9800 ?
C50 H50B . 0.9800 ?
C50 H50C . 0.9800 ?
C51 H51A . 0.9800 ?
C51 H51B . 0.9800 ?
C51 H51C . 0.9800 ?
C52 H52 . 0.9500 ?
C53 H53A . 0.9800 ?
C53 H53B . 0.9800 ?
C53 H53C . 0.9800 ?
C54 H54A . 0.9800 ?
C54 H54B . 0.9800 ?
C54 H54C . 0.9800 ?
C55 H55 . 0.9500 ?
C56 H56A . 0.9800 ?
C56 H56B . 0.9800 ?
C56 H56C . 0.9800 ?
C57 H57A . 0.9800 ?
C57 H57B . 0.9800 ?
C57 H57C . 0.9800 ?

loop_
_geom_hbond_atom_site_label_D
_geom_hbond_atom_site_label_H
_geom_hbond_atom_site_label_A
_geom_hbond_distance_DH
_geom_hbond_distance_HA
_geom_hbond_distance_DA
_geom_hbond_angle_DHA
_geom_hbond_publ_flag
O2 H2 O1 0.84 1.95 2.762(2) 163 y
O4 H4 O3 0.84 1.96 2.780(2) 165 y
O6 H6 O9 0.84 1.75 2.584(2) 170 y
O8 H8 O11 0.84 1.75 2.581(2) 168 y

loop_
_geom_torsion_atom_site_label_1
_geom_torsion_atom_site_label_2
_geom_torsion_atom_site_label_3
_geom_torsion_atom_site_label_4
_geom_torsion
C24 C1 C2 C3 84.9(2)
C25 C1 C2 C3 -93.1(2)
C1 C2 C3 C4 -94.13(19)
C1 C2 C3 C28 83.2(2)
C28 C3 C4 C5 1.9(3)
C2 C3 C4 C5 179.30(16)
C3 C4 C5 C6 -0.2(3)
C3 C4 C5 C41 -179.72(17)
C4 C5 C6 C7 -1.8(3)
C41 C5 C6 C7 177.75(17)
C5 C6 C7 C28 2.0(3)
C5 C6 C7 C8 -175.09(17)
C6 C7 C8 C9 89.2(2)
C28 C7 C8 C9 -87.8(2)
C7 C8 C9 C10 -71.2(2)
C7 C8 C9 C27 104.9(2)
C27 C9 C10 C11 -1.9(3)
C8 C9 C10 C11 174.44(17)
C9 C10 C11 C12 -1.9(3)
C9 C10 C11 C37 178.02(18)
C10 C11 C12 C13 2.0(3)
C37 C11 C12 C13 -177.92(18)
C11 C12 C13 C27 1.7(3)
C11 C12 C13 C14 -174.00(17)
C12 C13 C14 C15 77.2(2)
C27 C13 C14 C15 -98.3(2)
C13 C14 C15 C16 -106.17(19)
C13 C14 C15 C26 75.5(2)
C26 C15 C16 C17 0.4(3)
C14 C15 C16 C17 -177.92(17)
C15 C16 C17 C18 0.3(3)
C15 C16 C17 C33 179.93(17)
C16 C17 C18 C19 0.0(3)
C33 C17 C18 C19 -179.63(16)
C17 C18 C19 C26 -1.0(3)
C17 C18 C19 C20 177.07(16)
C18 C19 C20 C21 100.76(19)
C26 C19 C20 C21 -81.2(2)
C19 C20 C21 C25 100.88(19)
C19 C20 C21 C22 -77.8(2)
C25 C21 C22 C23 -1.6(3)
C20 C21 C22 C23 177.19(16)
C21 C22 C23 C24 -3.9(2)
C21 C22 C23 C29 173.17(16)
C25 C1 C24 C23 1.3(3)
C2 C1 C24 C23 -176.87(16)
C22 C23 C24 C1 4.0(3)
C29 C23 C24 C1 -173.07(16)
C22 C21 C25 O1 -174.36(14)
C20 C21 C25 O1 6.9(3)
C22 C21 C25 C1 7.2(3)
C20 C21 C25 C1 -171.49(16)
C47 O1 C25 C21 69.0(2)
C47 O1 C25 C1 -112.54(17)
C24 C1 C25 C21 -7.1(3)
C2 C1 C25 C21 171.04(16)
C24 C1 C25 O1 174.46(15)
C2 C1 C25 O1 -7.4(2)
C16 C15 C26 O4 -177.84(16)
C14 C15 C26 O4 0.5(3)
C16 C15 C26 C19 -1.5(3)
C14 C15 C26 C19 176.88(16)
C18 C19 C26 O4 178.40(15)
C20 C19 C26 O4 0.3(2)
C18 C19 C26 C15 1.8(3)
C20 C19 C26 C15 -176.36(16)
C10 C9 C27 C13 5.9(3)
C8 C9 C27 C13 -170.33(17)
C10 C9 C27 O3 -178.30(16)
C8 C9 C27 O3 5.4(3)
C12 C13 C27 C9 -5.8(3)
C14 C13 C27 C9 169.77(16)
C12 C13 C27 O3 178.33(15)
C14 C13 C27 O3 -6.1(3)
C45 O3 C27 C9 105.98(19)
C45 O3 C27 C13 -78.1(2)
C4 C3 C28 O2 179.88(16)
C2 C3 C28 O2 2.5(3)
C4 C3 C28 C7 -1.7(3)
C2 C3 C28 C7 -179.02(16)
C6 C7 C28 O2 178.37(16)
C8 C7 C28 O2 -4.5(2)
C6 C7 C28 C3 -0.2(3)
C8 C7 C28 C3 176.91(16)
C22 C23 C29 C31 13.6(2)
C24 C23 C29 C31 -169.48(17)
C22 C23 C29 C30 134.12(17)
C24 C23 C29 C30 -48.9(2)
C22 C23 C29 C32 -106.2(2)
C24 C23 C29 C32 70.8(2)
C16 C17 C33 C36 -11.6(3)
C18 C17 C33 C36 168.02(17)
C16 C17 C33 C34 108.6(2)
C18 C17 C33 C34 -71.7(2)
C16 C17 C33 C35 -131.9(2)
C18 C17 C33 C35 47.8(2)
C10 C11 C37 C39 10.3(3)
C12 C11 C37 C39 -169.77(19)
C10 C11 C37 C38 130.6(2)
C12 C11 C37 C38 -49.4(2)
C10 C11 C37 C40 -110.2(2)
C12 C11 C37 C40 69.7(2)
C4 C5 C41 C42 -119.3(2)
C6 C5 C41 C42 61.2(2)
C4 C5 C41 C43 1.4(3)
C6 C5 C41 C43 -178.06(18)
C4 C5 C41 C44 121.6(2)
C6 C5 C41 C44 -57.9(2)
C27 O3 C45 C46 -74.6(2)
O3 C45 C46 O7 119.8(2)
O3 C45 C46 O8 -61.3(2)
C25 O1 C47 C48 110.92(16)
O1 C47 C48 O5 6.7(3)
O1 C47 C48 O6 -173.95(15)
C51 N1 C49 O9 178.5(2)
C50 N1 C49 O9 -2.7(4)
C53 N2 C52 O10 178.92(19)
C54 N2 C52 O10 1.4(3)
C57 N3 C55 O11 177.8(2)
C56 N3 C55 O11 -1.3(3)

loop_
_cod_related_entry_id
_cod_related_entry_database
_cod_related_entry_code
1 ChemSpider 21134181
